data_9014451
loop_
_publ_author_name
'Pekov, I. V.'
'Zubkova, N. V.'
'Pushcharovsky, D. Y.'
'Kolitsch, U.'
'Tillmanns, E.'

_publ_section_title
;
 Refined crystal structure of parakeldyshite and genetic crystal
 chemistry of zirconium minerals with [Si2O7] diorthogroups
;
_journal_name_full 'Crystallography Reports'
_journal_page_first 1066
_journal_page_last 1071
_journal_paper_doi 10.1134/S1063774507060223
_journal_volume 52
_journal_year 2007
_chemical_compound_source 'Alluaiv Mountain (Lovozero), Kola Peninsula, Russia'
_chemical_formula_sum 'H0.066 Na1.934 O7 Si2 Zr'
_chemical_name_mineral Parakeldyshite
_space_group_IT_number 2
_symmetry_space_group_name_Hall '-P 1'
_symmetry_space_group_name_H-M 'P -1'
_cell_angle_alpha 87.26
_cell_angle_beta 85.68
_cell_angle_gamma 71.75
_cell_formula_units_Z 2
_cell_length_a 6.617
_cell_length_b 8.813
_cell_length_c 5.426
_cell_volume 299.553
_database_code_amcsd 0018674
_exptl_crystal_density_diffrn 3.369
_cod_original_formula_sum 'Na1.934 H.066 Zr Si2 O7'
_cod_database_code 9014451

loop_
_space_group_symop_operation_xyz
x,y,z
-x,-y,-z

loop_
_atom_site_label
_atom_site_fract_x
_atom_site_fract_y
_atom_site_fract_z
_atom_site_occupancy
_atom_site_U_iso_or_equiv
Na1 0.87690 0.09573 -0.25739 0.81900 0.02090
H1 0.87690 0.09573 -0.25739 0.06600 0.02090
Na1*1 0.82700 0.06240 -0.26820 0.08500 0.02090
Na1*2 0.75900 0.00400 -0.27400 0.03000 0.02090
Na2 0.34251 0.50132 0.23243 1.00000 0.01722
Zr 0.28962 0.27062 -0.22147 1.00000 0.00530
Si1 0.64397 0.14776 0.22433 1.00000 0.00560
Si2 0.93730 0.33444 0.31565 1.00000 0.00551
O1 0.29140 0.03947 -0.16584 1.00000 0.01355
O2 0.87893 0.16677 0.27825 1.00000 0.01047
O3 0.49007 0.20905 0.46593 1.00000 0.01444
O4 0.56307 0.25335 -0.02375 1.00000 0.00894
O5 0.00766 0.31950 0.59858 1.00000 0.00951
O6 0.12482 0.33736 0.11279 1.00000 0.01042
O7 0.27715 0.51311 -0.28980 1.00000 0.00902

loop_
_cod_changelog_entry_id
_cod_changelog_entry_author
_cod_changelog_entry_date
_cod_changelog_entry_text
1
;cod-tools version 3.10.1
Id: cif_fix_AMCSD_atom_labels 10224 2024-08-07 11:09:31Z saulius
;
2024-08-07T19:40:12+03:00
;Changed the following '_atom_site_label' values:
the first duplicated label 'Na1*'  converted to 'Na1*1'
duplicated label 'Na1*' at index 3 converted to 'Na1*2'
;

loop_
_cod_related_entry_id
_cod_related_entry_database
_cod_related_entry_code
1 AMCSD 0018674
